data_4331662
loop_
_publ_author_name
Yi,
'Zhang, Qian-Feng'
'Lam, Tony C. H.'
'Chan, Eddie Y. Y.'
'Williams, Ian D.'
'Leung, Wa-Hung'

_publ_section_title
;
 Phosphato, Chromato, and Perrhenato Complexes of Titanium(IV) and
 Zirconium(IV) Containing Kl\"aui's Tripodal Ligand
;
_journal_issue 1
_journal_name_full 'Inorganic Chemistry'
_journal_page_first 328
_journal_page_last 335
_journal_paper_doi 10.1021/ic051329u
_journal_volume 45
_journal_year 2006
_chemical_formula_sum 'C38 H84 Co2 F12 O38 P6 S4 Zr2'
_chemical_formula_weight 1991.41
_chemical_name_systematic
; 
 ? 
;
_space_group_IT_number 14
_symmetry_cell_setting monoclinic
_symmetry_space_group_name_Hall '-P 2yn'
_symmetry_space_group_name_H-M 'P 1 21/n 1'
_atom_sites_solution_hydrogens geom
_atom_sites_solution_primary direct
_atom_sites_solution_secondary difmap
_audit_creation_method SHELXL-97
_cell_angle_alpha 90.00
_cell_angle_beta 98.823(2)
_cell_angle_gamma 90.00
_cell_formula_units_Z 2
_cell_length_a 12.7936(16)
_cell_length_b 14.5828(18)
_cell_length_c 22.458(3)
_cell_measurement_reflns_used 4681
_cell_measurement_temperature 250(2)
_cell_measurement_theta_max 24.09
_cell_measurement_theta_min 2.22
_cell_volume 4140.3(9)
_computing_structure_refinement 'SHELXL-97 (Sheldrick, 1997)'
_computing_structure_solution 'SHELXS-97 (Sheldrick, 1990)'
_diffrn_ambient_temperature 250(2)
_diffrn_measured_fraction_theta_full 0.989
_diffrn_measured_fraction_theta_max 0.989
_diffrn_radiation_monochromator graphite
_diffrn_radiation_source 'fine-focus sealed tube'
_diffrn_radiation_type MoK\a
_diffrn_radiation_wavelength 0.71073
_diffrn_reflns_av_R_equivalents 0.0487
_diffrn_reflns_av_sigmaI/netI 0.0620
_diffrn_reflns_limit_h_max 15
_diffrn_reflns_limit_h_min -15
_diffrn_reflns_limit_k_max 17
_diffrn_reflns_limit_k_min -17
_diffrn_reflns_limit_l_max 12
_diffrn_reflns_limit_l_min -27
_diffrn_reflns_number 21587
_diffrn_reflns_theta_full 25.50
_diffrn_reflns_theta_max 25.50
_diffrn_reflns_theta_min 1.67
_exptl_absorpt_coefficient_mu 0.961
_exptl_absorpt_correction_T_max 1.00
_exptl_absorpt_correction_T_min 0.69
_exptl_absorpt_correction_type multi-scan
_exptl_absorpt_process_details SADABS
_exptl_crystal_colour yellow
_exptl_crystal_density_diffrn 1.597
_exptl_crystal_density_method 'not measured'
_exptl_crystal_description block
_exptl_crystal_F_000 2024
_exptl_crystal_size_max 0.35
_exptl_crystal_size_mid 0.30
_exptl_crystal_size_min 0.25
_refine_diff_density_max 0.679
_refine_diff_density_min -0.514
_refine_diff_density_rms 0.085
_refine_ls_extinction_method none
_refine_ls_goodness_of_fit_ref 1.010
_refine_ls_hydrogen_treatment constr
_refine_ls_matrix_type full
_refine_ls_number_parameters 459
_refine_ls_number_reflns 7632
_refine_ls_number_restraints 2
_refine_ls_restrained_S_all 1.013
_refine_ls_R_factor_all 0.0829
_refine_ls_R_factor_gt 0.0479
_refine_ls_shift/su_max 0.001
_refine_ls_shift/su_mean 0.000
_refine_ls_structure_factor_coef Fsqd
_refine_ls_weighting_details 'calc w=1/[\s^2^(Fo^2^)+(0.0640P)^2^+0.0000P] where P=(Fo^2^+2Fc^2^)/3'
_refine_ls_weighting_scheme calc
_refine_ls_wR_factor_gt 0.1124
_refine_ls_wR_factor_ref 0.1227
_reflns_number_gt 5188
_reflns_number_total 7632
_reflns_threshold_expression >2sigma(I)
_cod_data_source_file ic051329usup7.cif
_cod_data_source_block yxy49
_cod_depositor_comments
;
The following automatic conversions were performed:

'_symmetry_cell_setting' value 'Monoclinic' changed to 'monoclinic'
according to /home/saulius/struct/CIF-dictionaries/cif_core.dic
dictionary named 'cif_core.dic' version 2.4.2 from 2011-04-26.

Automatic conversion script
Id: cif_fix_values 1891 2012-01-12 08:04:46Z andrius 
;
_cod_original_cell_volume 4140.4(9)
_cod_original_sg_symbol_H-M P2(1)/n
_cod_database_code 4331662

loop_
_symmetry_equiv_pos_as_xyz
'x, y, z'
'-x+1/2, y+1/2, -z+1/2'
'-x, -y, -z'
'x-1/2, -y-1/2, z-1/2'

loop_
_atom_site_label
_atom_site_type_symbol
_atom_site_fract_x
_atom_site_fract_y
_atom_site_fract_z
_atom_site_U_iso_or_equiv
_atom_site_adp_type
_atom_site_occupancy
_atom_site_symmetry_multiplicity
_atom_site_calc_flag
_atom_site_refinement_flags
_atom_site_disorder_assembly
_atom_site_disorder_group
Co1 Co 0.50214(5) 0.27718(4) 0.69793(3) 0.05481(19) Uani 1 1 d . . .
Zr1 Zr 0.43701(3) 0.46166(2) 0.560897(16) 0.03170(12) Uani 1 1 d . . .
P1 P 0.47009(11) 0.24015(8) 0.60439(6) 0.0548(3) Uani 1 1 d . . .
P2 P 0.36644(10) 0.36609(9) 0.68659(6) 0.0582(3) Uani 1 1 d . . .
P3 P 0.60339(9) 0.38923(8) 0.68131(5) 0.0511(3) Uani 1 1 d . . .
O1 O 0.5524(3) 0.1728(2) 0.58397(18) 0.0924(13) Uani 1 1 d . . .
O2 O 0.3653(3) 0.1796(2) 0.59276(17) 0.0812(11) Uani 1 1 d . . .
O3 O 0.2613(3) 0.3138(4) 0.6915(2) 0.1181(18) Uani 1 1 d . . .
O4 O 0.3808(3) 0.4328(3) 0.74277(16) 0.1005(14) Uani 1 1 d . . .
O5 O 0.6341(3) 0.4507(3) 0.73867(15) 0.0777(10) Uani 1 1 d . . .
O6 O 0.7125(2) 0.3482(2) 0.66937(17) 0.0748(10) Uani 1 1 d D A .
O7 O 0.4556(2) 0.31888(17) 0.55938(12) 0.0478(7) Uani 1 1 d . . .
O8 O 0.3470(2) 0.42378(19) 0.62969(12) 0.0468(7) Uani 1 1 d . . .
O9 O 0.5640(2) 0.45410(19) 0.62923(12) 0.0479(7) Uani 1 1 d . . .
O10 O 0.52342(19) 0.56789(17) 0.52608(11) 0.0391(6) Uani 1 1 d . . .
H10A H 0.5406 0.6175 0.5449 0.047 Uiso 1 1 d R . .
O11 O 0.2805(2) 0.46234(19) 0.50850(13) 0.0494(7) Uani 1 1 d . . .
H11C H 0.2318 0.4674 0.5301 0.059 Uiso 1 1 d R . .
H11D H 0.2692 0.4163 0.4852 0.059 Uiso 1 1 d R . .
O12 O 0.3768(2) 0.59088(19) 0.59596(14) 0.0530(8) Uani 1 1 d . . .
H12D H 0.3097 0.5932 0.5920 0.064 Uiso 1 1 d R . .
H12E H 0.4015 0.6389 0.5817 0.064 Uiso 1 1 d R . .
C1 C 0.5817(8) 0.1583(5) 0.7263(3) 0.098(2) Uani 1 1 d . . .
H1A H 0.6232 0.1210 0.7014 0.118 Uiso 1 1 calc R . .
C2 C 0.4811(9) 0.1473(6) 0.7284(4) 0.119(3) Uani 1 1 d . . .
H2A H 0.4355 0.0999 0.7061 0.143 Uiso 1 1 calc R . .
C3 C 0.4487(8) 0.2098(9) 0.7671(5) 0.137(4) Uani 1 1 d . . .
H3A H 0.3777 0.2147 0.7791 0.164 Uiso 1 1 calc R . .
C4 C 0.5404(12) 0.2630(5) 0.7896(3) 0.125(4) Uani 1 1 d . . .
H4A H 0.5465 0.3120 0.8204 0.150 Uiso 1 1 calc R . .
C5 C 0.6204(7) 0.2263(7) 0.7616(4) 0.105(2) Uani 1 1 d . . .
H5A H 0.6949 0.2470 0.7679 0.126 Uiso 1 1 calc R . .
C11 C 0.6355(6) 0.1968(5) 0.5520(4) 0.117(3) Uani 1 1 d . . .
H11A H 0.6858 0.2365 0.5773 0.140 Uiso 1 1 calc R . .
H11B H 0.6064 0.2316 0.5159 0.140 Uiso 1 1 calc R . .
C12 C 0.6904(6) 0.1179(5) 0.5345(4) 0.124(3) Uani 1 1 d . . .
H12A H 0.7460 0.1375 0.5124 0.186 Uiso 1 1 calc R . .
H12B H 0.6412 0.0787 0.5090 0.186 Uiso 1 1 calc R . .
H12C H 0.7213 0.0843 0.5701 0.186 Uiso 1 1 calc R . .
C13 C 0.3238(8) 0.1466(6) 0.5339(3) 0.141(4) Uani 1 1 d . . .
H13A H 0.3334 0.1946 0.5047 0.170 Uiso 1 1 calc R . .
H13B H 0.3661 0.0937 0.5251 0.170 Uiso 1 1 calc R . .
C14 C 0.2211(8) 0.1216(9) 0.5248(4) 0.180(5) Uani 1 1 d . . .
H14A H 0.2020 0.0990 0.4839 0.270 Uiso 1 1 calc R . .
H14B H 0.1775 0.1741 0.5309 0.270 Uiso 1 1 calc R . .
H14C H 0.2100 0.0736 0.5531 0.270 Uiso 1 1 calc R . .
C15 C 0.1691(6) 0.3104(5) 0.6494(4) 0.122(3) Uani 1 1 d . . .
H15A H 0.1337 0.3701 0.6487 0.147 Uiso 1 1 calc R . .
H15B H 0.1886 0.3003 0.6094 0.147 Uiso 1 1 calc R . .
C16 C 0.0982(8) 0.2432(9) 0.6601(7) 0.266(8) Uani 1 1 d . . .
H16A H 0.0377 0.2441 0.6282 0.399 Uiso 1 1 calc R . .
H16B H 0.0749 0.2545 0.6985 0.399 Uiso 1 1 calc R . .
H16C H 0.1323 0.1837 0.6609 0.399 Uiso 1 1 calc R . .
C17 C 0.3044(8) 0.4991(7) 0.7566(3) 0.151(4) Uani 1 1 d . . .
H17A H 0.3285 0.5610 0.7485 0.181 Uiso 1 1 calc R . .
H17B H 0.2365 0.4886 0.7307 0.181 Uiso 1 1 calc R . .
C18 C 0.2908(8) 0.4924(8) 0.8166(4) 0.181(5) Uani 1 1 d . . .
H18A H 0.2391 0.5373 0.8251 0.271 Uiso 1 1 calc R . .
H18B H 0.3577 0.5039 0.8422 0.271 Uiso 1 1 calc R . .
H18C H 0.2662 0.4313 0.8244 0.271 Uiso 1 1 calc R . .
C19 C 0.6192(6) 0.5475(4) 0.7413(3) 0.0919(19) Uani 1 1 d . . .
H19A H 0.5485 0.5638 0.7207 0.110 Uiso 1 1 calc R . .
H19B H 0.6716 0.5790 0.7211 0.110 Uiso 1 1 calc R . .
C20 C 0.6312(6) 0.5757(6) 0.8047(3) 0.125(3) Uani 1 1 d . . .
H20A H 0.6212 0.6415 0.8069 0.187 Uiso 1 1 calc R . .
H20B H 0.7015 0.5598 0.8247 0.187 Uiso 1 1 calc R . .
H20C H 0.5788 0.5446 0.8243 0.187 Uiso 1 1 calc R . .
C21 C 0.7960(5) 0.4102(5) 0.6560(4) 0.114(3) Uani 1 1 d D . .
C22 C 0.8920(15) 0.3824(15) 0.6580(11) 0.173(8) Uiso 0.50 1 d PD A 1
C22' C 0.8411(12) 0.3746(10) 0.6070(7) 0.106(4) Uiso 0.50 1 d P A 2
S1 S 0.09490(9) 0.59530(10) 0.59112(6) 0.0661(4) Uani 1 1 d . . .
O21 O 0.1865(2) 0.6193(3) 0.63290(16) 0.0731(10) Uani 1 1 d . . .
O22 O 0.1111(3) 0.5221(3) 0.5514(2) 0.1052(16) Uani 1 1 d . . .
O23 O 0.0007(3) 0.5888(3) 0.61789(18) 0.0838(11) Uani 1 1 d . . .
C1S C 0.0707(8) 0.6948(8) 0.5427(4) 0.137(3) Uani 1 1 d . . .
F1 F -0.0116(6) 0.6812(5) 0.5010(2) 0.204(3) Uani 1 1 d . . .
F2 F 0.0542(6) 0.7664(4) 0.5745(3) 0.197(3) Uani 1 1 d . . .
F3 F 0.1557(6) 0.7073(5) 0.5167(3) 0.216(3) Uani 1 1 d . . .
S2 S 0.57501(13) 0.77498(9) 0.63955(7) 0.0756(4) Uani 1 1 d . . .
O24 O 0.6816(4) 0.7762(4) 0.6293(4) 0.183(3) Uani 1 1 d . . .
O25 O 0.5671(8) 0.7515(4) 0.6977(2) 0.203(4) Uani 1 1 d . . .
O26 O 0.5084(3) 0.7349(3) 0.5905(2) 0.0913(12) Uani 1 1 d . . .
C2S C 0.5440(7) 0.8942(5) 0.6345(4) 0.099(2) Uani 1 1 d . . .
F4 F 0.5476(6) 0.9285(3) 0.5825(3) 0.184(3) Uani 1 1 d . . .
F5 F 0.4496(5) 0.9097(4) 0.6417(4) 0.220(4) Uani 1 1 d . . .
F6 F 0.6003(6) 0.9422(3) 0.6757(3) 0.198(3) Uani 1 1 d . . .
O1W O 0.2170(3) 0.3745(3) 0.41112(19) 0.1034(15) Uani 1 1 d . . .
H1WA H 0.2387 0.3229 0.4004 0.124 Uiso 1 1 d R . .
H1WB H 0.1505 0.3776 0.4001 0.124 Uiso 1 1 d R . .

loop_
_atom_site_aniso_label
_atom_site_aniso_U_11
_atom_site_aniso_U_22
_atom_site_aniso_U_33
_atom_site_aniso_U_23
_atom_site_aniso_U_13
_atom_site_aniso_U_12
Co1 0.0610(4) 0.0594(4) 0.0444(4) 0.0176(3) 0.0096(3) 0.0010(3)
Zr1 0.03106(19) 0.0369(2) 0.02811(19) 0.00005(16) 0.00768(14) 0.00118(15)
P1 0.0736(8) 0.0435(6) 0.0500(7) 0.0089(5) 0.0178(6) 0.0024(6)
P2 0.0548(7) 0.0802(9) 0.0435(7) 0.0154(6) 0.0204(6) 0.0031(6)
P3 0.0469(6) 0.0616(7) 0.0423(6) 0.0119(6) -0.0014(5) 0.0015(5)
O1 0.130(3) 0.068(2) 0.090(3) 0.027(2) 0.052(3) 0.040(2)
O2 0.108(3) 0.072(2) 0.063(2) 0.0043(19) 0.013(2) -0.032(2)
O3 0.061(2) 0.171(4) 0.125(4) 0.087(4) 0.024(3) -0.009(3)
O4 0.118(3) 0.138(4) 0.047(2) -0.006(2) 0.017(2) 0.056(3)
O5 0.105(3) 0.074(2) 0.046(2) 0.0025(18) -0.0137(19) 0.001(2)
O6 0.0489(18) 0.086(2) 0.088(3) 0.023(2) 0.0072(18) 0.0032(17)
O7 0.0676(19) 0.0403(15) 0.0376(16) 0.0013(13) 0.0149(14) 0.0023(13)
O8 0.0379(14) 0.0618(17) 0.0434(17) 0.0073(14) 0.0148(13) 0.0023(13)
O9 0.0432(15) 0.0572(17) 0.0421(16) 0.0103(14) 0.0034(13) -0.0062(13)
O10 0.0461(15) 0.0393(14) 0.0335(15) -0.0062(12) 0.0113(12) -0.0062(12)
O11 0.0387(14) 0.0642(18) 0.0457(17) -0.0146(15) 0.0074(13) 0.0037(13)
O12 0.0479(16) 0.0485(16) 0.067(2) -0.0079(15) 0.0233(15) 0.0004(13)
C1 0.124(6) 0.088(5) 0.078(5) 0.037(4) 0.000(5) 0.026(5)
C2 0.131(7) 0.100(6) 0.115(7) 0.070(5) -0.015(6) -0.024(5)
C3 0.121(7) 0.176(9) 0.130(8) 0.119(7) 0.072(7) 0.058(7)
C4 0.256(12) 0.081(5) 0.032(3) 0.023(3) 0.001(5) 0.016(7)
C5 0.110(6) 0.115(6) 0.076(5) 0.052(5) -0.028(5) -0.021(5)
C11 0.105(5) 0.098(5) 0.161(7) 0.013(5) 0.065(5) 0.022(4)
C12 0.140(6) 0.116(6) 0.126(7) -0.002(5) 0.052(5) 0.045(5)
C13 0.181(9) 0.158(7) 0.088(5) -0.030(5) 0.030(6) -0.102(7)
C14 0.148(8) 0.269(13) 0.119(8) -0.055(8) 0.009(7) -0.055(9)
C15 0.086(5) 0.120(6) 0.166(8) 0.004(6) 0.036(5) -0.034(4)
C16 0.127(9) 0.283(16) 0.39(2) 0.130(15) 0.044(11) -0.077(9)
C17 0.170(8) 0.214(9) 0.067(5) -0.026(5) 0.017(5) 0.089(7)
C18 0.178(9) 0.269(12) 0.106(7) -0.023(8) 0.059(7) 0.087(9)
C19 0.115(5) 0.086(4) 0.072(4) -0.013(3) 0.003(4) -0.001(4)
C20 0.139(7) 0.136(6) 0.099(6) -0.038(5) 0.017(5) 0.006(5)
C21 0.056(4) 0.130(6) 0.163(8) 0.023(5) 0.038(4) 0.005(4)
S1 0.0436(6) 0.0946(10) 0.0619(8) -0.0224(7) 0.0133(6) 0.0127(6)
O21 0.0468(18) 0.103(3) 0.071(2) -0.029(2) 0.0138(17) 0.0041(17)
O22 0.055(2) 0.153(4) 0.106(3) -0.078(3) 0.004(2) 0.021(2)
O23 0.0503(19) 0.118(3) 0.087(3) -0.031(2) 0.0211(19) 0.008(2)
C1S 0.133(7) 0.204(10) 0.083(6) 0.016(7) 0.038(6) 0.037(7)
F1 0.216(6) 0.290(8) 0.094(3) 0.028(4) -0.017(4) 0.114(6)
F2 0.320(9) 0.116(4) 0.169(6) 0.043(4) 0.082(6) 0.076(4)
F3 0.247(7) 0.255(7) 0.170(5) 0.090(5) 0.109(6) 0.003(5)
S2 0.0867(10) 0.0589(8) 0.0766(10) -0.0227(7) -0.0026(8) 0.0101(7)
O24 0.090(4) 0.184(6) 0.262(8) -0.103(6) -0.012(4) 0.046(4)
O25 0.448(13) 0.089(4) 0.078(4) 0.008(3) 0.055(6) 0.031(5)
O26 0.109(3) 0.069(2) 0.093(3) -0.019(2) 0.006(3) -0.016(2)
C2S 0.133(6) 0.067(4) 0.101(5) -0.022(4) 0.028(5) -0.001(4)
F4 0.309(8) 0.083(3) 0.166(5) 0.007(3) 0.061(5) -0.009(4)
F5 0.177(5) 0.140(4) 0.359(11) -0.011(5) 0.092(6) 0.080(4)
F6 0.281(7) 0.087(3) 0.196(6) -0.074(3) -0.053(5) -0.005(4)
O1W 0.050(2) 0.148(4) 0.107(3) -0.077(3) -0.005(2) 0.012(2)

loop_
_atom_type_symbol
_atom_type_description
_atom_type_scat_dispersion_real
_atom_type_scat_dispersion_imag
_atom_type_scat_source
C C 0.0033 0.0016 'International Tables Vol C Tables 4.2.6.8 and 6.1.1.4'
H H 0.0000 0.0000 'International Tables Vol C Tables 4.2.6.8 and 6.1.1.4'
O O 0.0106 0.0060 'International Tables Vol C Tables 4.2.6.8 and 6.1.1.4'
F F 0.0171 0.0103 'International Tables Vol C Tables 4.2.6.8 and 6.1.1.4'
P P 0.1023 0.0942 'International Tables Vol C Tables 4.2.6.8 and 6.1.1.4'
S S 0.1246 0.1234 'International Tables Vol C Tables 4.2.6.8 and 6.1.1.4'
Co Co 0.3494 0.9721 'International Tables Vol C Tables 4.2.6.8 and 6.1.1.4'
Zr Zr -2.9673 0.5597 'International Tables Vol C Tables 4.2.6.8 and 6.1.1.4'

loop_
_geom_angle_atom_site_label_1
_geom_angle_atom_site_label_2
_geom_angle_atom_site_label_3
_geom_angle
_geom_angle_site_symmetry_1
_geom_angle_site_symmetry_3
C3 Co1 C2 39.1(4) . .
C3 Co1 C4 40.9(4) . .
C2 Co1 C4 66.1(3) . .
C3 Co1 C5 66.0(3) . .
C2 Co1 C5 63.5(3) . .
C4 Co1 C5 39.5(3) . .
C3 Co1 C1 64.4(3) . .
C2 Co1 C1 37.1(3) . .
C4 Co1 C1 64.8(3) . .
C5 Co1 C1 37.4(3) . .
C3 Co1 P1 126.0(5) . .
C2 Co1 P1 94.5(3) . .
C4 Co1 P1 159.5(2) . .
C5 Co1 P1 126.9(3) . .
C1 Co1 P1 95.8(2) . .
C3 Co1 P2 91.3(2) . .
C2 Co1 P2 116.9(4) . .
C4 Co1 P2 104.1(4) . .
C5 Co1 P2 142.6(3) . .
C1 Co1 P2 153.5(3) . .
P1 Co1 P2 90.36(5) . .
C3 Co1 P3 141.0(5) . .
C2 Co1 P3 150.9(3) . .
C4 Co1 P3 101.1(4) . .
C5 Co1 P3 89.8(2) . .
C1 Co1 P3 114.2(3) . .
P1 Co1 P3 92.92(5) . .
P2 Co1 P3 91.04(5) . .
O9 Zr1 O7 83.14(11) . .
O9 Zr1 O10 85.26(10) . .
O7 Zr1 O10 130.74(10) . .
O9 Zr1 O10 113.58(10) . 3_666
O7 Zr1 O10 75.01(10) . 3_666
O10 Zr1 O10 66.43(11) . 3_666
O9 Zr1 O8 84.17(10) . .
O7 Zr1 O8 80.21(10) . .
O10 Zr1 O8 145.56(10) . .
O10 Zr1 O8 147.03(10) 3_666 .
O9 Zr1 O11 164.80(10) . .
O7 Zr1 O11 95.37(11) . .
O10 Zr1 O11 106.72(10) . .
O10 Zr1 O11 80.37(10) 3_666 .
O8 Zr1 O11 80.67(11) . .
O9 Zr1 O12 93.33(11) . .
O7 Zr1 O12 153.27(10) . .
O10 Zr1 O12 74.94(10) . .
O10 Zr1 O12 129.65(10) 3_666 .
O8 Zr1 O12 73.07(10) . .
O11 Zr1 O12 81.19(10) . .
O9 Zr1 Zr1 100.99(7) . 3_666
O7 Zr1 Zr1 103.51(7) . 3_666
O10 Zr1 Zr1 33.35(7) . 3_666
O10 Zr1 Zr1 33.09(7) 3_666 3_666
O8 Zr1 Zr1 173.89(7) . 3_666
O11 Zr1 Zr1 94.07(8) . 3_666
O12 Zr1 Zr1 103.17(8) . 3_666
O7 P1 O1 107.38(18) . .
O7 P1 O2 107.18(19) . .
O1 P1 O2 101.1(2) . .
O7 P1 Co1 116.47(12) . .
O1 P1 Co1 114.20(18) . .
O2 P1 Co1 109.23(15) . .
O8 P2 O3 107.3(2) . .
O8 P2 O4 108.4(2) . .
O3 P2 O4 103.8(3) . .
O8 P2 Co1 117.31(11) . .
O3 P2 Co1 112.63(19) . .
O4 P2 Co1 106.46(16) . .
O9 P3 O5 106.64(19) . .
O9 P3 O6 107.50(17) . .
O5 P3 O6 103.9(2) . .
O9 P3 Co1 117.78(12) . .
O5 P3 Co1 111.89(15) . .
O6 P3 Co1 108.20(14) . .
C11 O1 P1 126.0(4) . .
C13 O2 P1 121.4(4) . .
C15 O3 P2 128.0(4) . .
C17 O4 P2 125.8(5) . .
C19 O5 P3 125.5(3) . .
C21 O6 P3 119.5(4) . .
P1 O7 Zr1 137.80(16) . .
P2 O8 Zr1 135.66(16) . .
P3 O9 Zr1 137.13(16) . .
Zr1 O10 Zr1 113.57(11) . 3_666
C2 C1 C5 110.5(9) . .
C2 C1 Co1 70.8(4) . .
C5 C1 Co1 71.0(4) . .
C1 C2 C3 109.8(9) . .
C1 C2 Co1 72.1(4) . .
C3 C2 Co1 70.3(4) . .
C2 C3 C4 105.9(8) . .
C2 C3 Co1 70.6(4) . .
C4 C3 Co1 69.9(4) . .
C5 C4 C3 104.7(8) . .
C5 C4 Co1 70.4(4) . .
C3 C4 Co1 69.2(4) . .
C1 C5 C4 109.1(8) . .
C1 C5 Co1 71.6(4) . .
C4 C5 Co1 70.1(4) . .
O1 C11 C12 112.3(6) . .
C14 C13 O2 116.4(7) . .
C16 C15 O3 114.6(9) . .
C18 C17 O4 110.6(7) . .
O5 C19 C20 108.9(6) . .
C22 C21 C22' 54.0(11) . .
C22 C21 O6 121.4(12) . .
C22' C21 O6 109.3(9) . .
O22 S1 O21 114.3(2) . .
O22 S1 O23 115.2(2) . .
O21 S1 O23 113.5(2) . .
O22 S1 C1S 104.6(4) . .
O21 S1 C1S 104.3(4) . .
O23 S1 C1S 103.2(3) . .
F2 C1S F1 109.4(9) . .
F2 C1S F3 110.2(11) . .
F1 C1S F3 109.3(8) . .
F2 C1S S1 109.9(6) . .
F1 C1S S1 110.6(9) . .
F3 C1S S1 107.4(7) . .
O25 S2 O26 121.2(4) . .
O25 S2 O24 111.8(6) . .
O26 S2 O24 111.0(3) . .
O25 S2 C2S 104.8(4) . .
O26 S2 C2S 104.6(3) . .
O24 S2 C2S 100.8(4) . .
F5 C2S F4 102.5(8) . .
F5 C2S F6 104.6(7) . .
F4 C2S F6 110.4(7) . .
F5 C2S S2 112.0(6) . .
F4 C2S S2 113.5(5) . .
F6 C2S S2 112.9(6) . .

loop_
_geom_bond_atom_site_label_1
_geom_bond_atom_site_label_2
_geom_bond_distance
_geom_bond_site_symmetry_2
Co1 C3 2.042(6) .
Co1 C2 2.046(6) .
Co1 C4 2.051(6) .
Co1 C5 2.055(6) .
Co1 C1 2.062(6) .
Co1 P1 2.1468(15) .
Co1 P2 2.1505(14) .
Co1 P3 2.1531(13) .
Zr1 O9 2.060(3) .
Zr1 O7 2.097(3) .
Zr1 O10 2.121(2) .
Zr1 O10 2.136(2) 3_666
Zr1 O8 2.136(3) .
Zr1 O11 2.161(3) .
Zr1 O12 2.225(3) .
Zr1 Zr1 3.5613(7) 3_666
P1 O7 1.522(3) .
P1 O1 1.559(4) .
P1 O2 1.594(4) .
P2 O8 1.518(3) .
P2 O3 1.565(4) .
P2 O4 1.581(4) .
P3 O9 1.528(3) .
P3 O5 1.569(4) .
P3 O6 1.579(3) .
O1 C11 1.415(7) .
O2 C13 1.430(8) .
O3 C15 1.395(8) .
O4 C17 1.443(8) .
O5 C19 1.426(6) .
O6 C21 1.466(7) .
O10 Zr1 2.136(2) 3_666
C1 C2 1.305(10) .
C1 C5 1.319(10) .
C2 C3 1.367(12) .
C3 C4 1.431(13) .
C4 C5 1.387(12) .
C11 C12 1.434(8) .
C13 C14 1.348(10) .
C15 C16 1.382(10) .
C17 C18 1.388(10) .
C19 C20 1.467(8) .
C21 C22 1.287(18) .
C21 C22' 1.417(16) .
S1 O22 1.425(4) .
S1 O21 1.428(3) .
S1 O23 1.430(3) .
S1 C1S 1.811(10) .
C1S F2 1.301(10) .
C1S F1 1.311(10) .
C1S F3 1.323(9) .
S2 O25 1.368(5) .
S2 O26 1.412(4) .
S2 O24 1.417(6) .
S2 C2S 1.784(7) .
C2S F5 1.262(8) .
C2S F4 1.279(8) .
C2S F6 1.288(8) .
